data_7005274
loop_
_publ_author_name
'Khalimon, Andrey Yu.'
'Dorogov, Konstantin Yu.'
'Churakov, Andrei V.'
'Kuzmina, Lyudmila G.'
'Lemenovskii, Dmitry A.'
'Howard, Judith A. K.'
'Nikonov, Georgii I.'

_publ_section_title
;
 Synthesis and structural studies of germyl and germyl/stannyl
 substituted tungstenocenes
;
_journal_issue 23
_journal_name_full 'Dalton Transactions'
_journal_page_first 2440
_journal_paper_doi 10.1039/b618806k
_journal_year 2007
_chemical_formula_moiety 'C16 H27 Br Ge Sn W'
_chemical_formula_sum 'C16 H27 Br Ge Sn W'
_chemical_formula_weight 674.42
_chemical_name_systematic
;
?
;
_space_group_IT_number 14
_symmetry_cell_setting monoclinic
_symmetry_space_group_name_Hall '-P 2yn'
_symmetry_space_group_name_H-M 'P 1 21/n 1'
_atom_sites_solution_hydrogens geom
_atom_sites_solution_primary direct
_atom_sites_solution_secondary difmap
_audit_creation_method SHELXL-97
_cell_angle_alpha 90.00
_cell_angle_beta 97.093(1)
_cell_angle_gamma 90.00
_cell_formula_units_Z 4
_cell_length_a 10.5494(3)
_cell_length_b 13.8654(4)
_cell_length_c 13.0943(4)
_cell_measurement_reflns_used 5636
_cell_measurement_temperature 123(2)
_cell_measurement_theta_max 30.018
_cell_measurement_theta_min 2.343
_cell_volume 1900.67(10)
_computing_structure_refinement 'SHELXL-97 (Sheldrick, 1997)'
_computing_structure_solution 'SHELXS-97 (Sheldrick, 1990)'
_diffrn_ambient_temperature 123(2)
_diffrn_measured_fraction_theta_full 0.974
_diffrn_measured_fraction_theta_max 0.974
_diffrn_measurement_device_type 'Bruker SMART 1K'
_diffrn_measurement_method \w
_diffrn_radiation_monochromator graphite
_diffrn_radiation_source 'fine-focus sealed tube'
_diffrn_radiation_type MoK\a
_diffrn_radiation_wavelength 0.71073
_diffrn_reflns_av_R_equivalents 0.0366
_diffrn_reflns_av_sigmaI/netI 0.0499
_diffrn_reflns_limit_h_max 12
_diffrn_reflns_limit_h_min -14
_diffrn_reflns_limit_k_max 18
_diffrn_reflns_limit_k_min -18
_diffrn_reflns_limit_l_max 17
_diffrn_reflns_limit_l_min -17
_diffrn_reflns_number 11690
_diffrn_reflns_theta_full 28.99
_diffrn_reflns_theta_max 28.99
_diffrn_reflns_theta_min 2.15
_diffrn_standards_decay_% 0
_diffrn_standards_interval_count 0
_diffrn_standards_number 0
_exptl_absorpt_coefficient_mu 11.005
_exptl_absorpt_correction_T_max 0.3518
_exptl_absorpt_correction_T_min 0.3080
_exptl_absorpt_correction_type multi-scan
_exptl_absorpt_process_details 'SADABS (Sheldrick, 1997)'
_exptl_crystal_colour yellow
_exptl_crystal_density_diffrn 2.357
_exptl_crystal_density_method 'not measured'
_exptl_crystal_description block
_exptl_crystal_F_000 1256
_exptl_crystal_size_max 0.14
_exptl_crystal_size_mid 0.12
_exptl_crystal_size_min 0.12
_refine_diff_density_max 2.217
_refine_diff_density_min -0.966
_refine_diff_density_rms 0.199
_refine_ls_extinction_method none
_refine_ls_goodness_of_fit_ref 1.022
_refine_ls_hydrogen_treatment mixed
_refine_ls_matrix_type full
_refine_ls_number_parameters 184
_refine_ls_number_reflns 4919
_refine_ls_number_restraints 0
_refine_ls_restrained_S_all 1.022
_refine_ls_R_factor_all 0.0512
_refine_ls_R_factor_gt 0.0350
_refine_ls_shift/su_max 0.001
_refine_ls_shift/su_mean 0.000
_refine_ls_structure_factor_coef Fsqd
_refine_ls_weighting_details 'calc w=1/[\s^2^(Fo^2^)+(0.0360P)^2^+0.0000P] where P=(Fo^2^+2Fc^2^)/3'
_refine_ls_weighting_scheme calc
_refine_ls_wR_factor_gt 0.0749
_refine_ls_wR_factor_ref 0.0790
_reflns_number_gt 3893
_reflns_number_total 4919
_reflns_threshold_expression I>2\s(I)
_cod_data_source_file b618806k.txt
_cod_data_source_block 14
_cod_original_sg_symbol_H-M 'P 21/n'
_cod_database_code 7005274

loop_
_symmetry_equiv_pos_as_xyz
'x, y, z'
'-x+1/2, y+1/2, -z+1/2'
'-x, -y, -z'
'x-1/2, -y-1/2, z-1/2'

loop_
_atom_site_label
_atom_site_type_symbol
_atom_site_fract_x
_atom_site_fract_y
_atom_site_fract_z
_atom_site_U_iso_or_equiv
_atom_site_adp_type
_atom_site_occupancy
_atom_site_symmetry_multiplicity
_atom_site_calc_flag
_atom_site_refinement_flags
_atom_site_disorder_assembly
_atom_site_disorder_group
W1 W 0.10785(2) 0.147163(15) 0.284166(17) 0.02119(7) Uani 1 1 d . . .
Sn1 Sn -0.14940(4) 0.12879(3) 0.23203(3) 0.02323(10) Uani 1 1 d . . .
Ge1 Ge 0.09333(6) 0.21969(4) 0.09835(5) 0.02633(14) Uani 1 1 d . . .
Br1 Br -0.23741(7) 0.01313(4) 0.36554(5) 0.03705(16) Uani 1 1 d . . .
C1 C 0.0421(6) 0.2988(4) 0.3233(5) 0.0299(13) Uani 1 1 d . . .
H1A H -0.0298 0.3360 0.2848 0.036 Uiso 1 1 calc R . .
C2 C 0.0344(6) 0.2378(4) 0.4116(5) 0.0300(13) Uani 1 1 d . . .
H2A H -0.0444 0.2246 0.4446 0.036 Uiso 1 1 calc R . .
C3 C 0.1592(6) 0.2070(4) 0.4484(5) 0.0332(14) Uani 1 1 d . . .
H3A H 0.1840 0.1678 0.5118 0.040 Uiso 1 1 calc R . .
C4 C 0.2442(6) 0.2497(4) 0.3862(5) 0.0309(13) Uani 1 1 d . . .
H4A H 0.3394 0.2438 0.3977 0.037 Uiso 1 1 calc R . .
C5 C 0.1756(6) 0.3055(4) 0.3091(5) 0.0326(14) Uani 1 1 d . . .
H5A H 0.2127 0.3471 0.2579 0.039 Uiso 1 1 calc R . .
C6 C 0.0736(8) -0.0141(5) 0.2387(7) 0.053(2) Uani 1 1 d . . .
H6A H -0.0108 -0.0429 0.2117 0.063 Uiso 1 1 calc R . .
C7 C 0.1229(8) -0.0090(5) 0.3414(6) 0.0484(19) Uani 1 1 d . . .
H7A H 0.0820 -0.0358 0.4002 0.058 Uiso 1 1 calc R . .
C8 C 0.2424(7) 0.0294(5) 0.3473(6) 0.0463(19) Uani 1 1 d . . .
H8A H 0.3041 0.0342 0.4116 0.056 Uiso 1 1 calc R . .
C9 C 0.2705(8) 0.0530(4) 0.2462(7) 0.051(2) Uani 1 1 d . . .
H9A H 0.3545 0.0753 0.2268 0.062 Uiso 1 1 calc R . .
C10 C 0.1622(9) 0.0243(5) 0.1779(5) 0.055(2) Uani 1 1 d . . .
H10A H 0.1538 0.0255 0.1010 0.066 Uiso 1 1 calc R . .
C11 C 0.0060(6) 0.3447(4) 0.0715(5) 0.0309(13) Uani 1 1 d . . .
H11A H 0.0077 0.3628 -0.0006 0.046 Uiso 1 1 calc R . .
H11B H 0.0497 0.3941 0.1163 0.046 Uiso 1 1 calc R . .
H11C H -0.0828 0.3391 0.0856 0.046 Uiso 1 1 calc R . .
C12 C 0.2619(7) 0.2408(5) 0.0553(6) 0.0485(19) Uani 1 1 d . . .
H12A H 0.2523 0.2678 -0.0144 0.073 Uiso 1 1 calc R . .
H12B H 0.3077 0.1793 0.0558 0.073 Uiso 1 1 calc R . .
H12C H 0.3103 0.2858 0.1029 0.073 Uiso 1 1 calc R . .
C13 C -0.2791(6) 0.2489(4) 0.2504(5) 0.0321(14) Uani 1 1 d . . .
H13A H -0.2502 0.2816 0.3165 0.039 Uiso 1 1 calc R . .
H13B H -0.2719 0.2960 0.1946 0.039 Uiso 1 1 calc R . .
C14 C -0.4174(7) 0.2224(5) 0.2491(8) 0.059(2) Uani 1 1 d . . .
H14B H -0.4675 0.2807 0.2581 0.088 Uiso 1 1 calc R . .
H14C H -0.4266 0.1772 0.3052 0.088 Uiso 1 1 calc R . .
H14D H -0.4485 0.1921 0.1831 0.088 Uiso 1 1 calc R . .
C15 C -0.2315(7) 0.0510(5) 0.0919(5) 0.0381(16) Uani 1 1 d . . .
H15A H -0.2224 0.0940 0.0329 0.046 Uiso 1 1 calc R . .
H15B H -0.1758 -0.0055 0.0848 0.046 Uiso 1 1 calc R . .
C16 C -0.3490(11) 0.0193(8) 0.0796(8) 0.102(4) Uani 1 1 d . . .
H16C H -0.3659 -0.0137 0.0132 0.153 Uiso 1 1 calc R . .
H16D H -0.4079 0.0738 0.0813 0.153 Uiso 1 1 calc R . .
H16A H -0.3612 -0.0258 0.1351 0.153 Uiso 1 1 calc R . .
H1 H 0.028(6) 0.149(4) -0.012(5) 0.030 Uiso 1 1 d . . .

loop_
_atom_site_aniso_label
_atom_site_aniso_U_11
_atom_site_aniso_U_22
_atom_site_aniso_U_33
_atom_site_aniso_U_23
_atom_site_aniso_U_13
_atom_site_aniso_U_12
W1 0.02736(13) 0.01493(11) 0.02076(11) 0.00002(8) 0.00093(9) 0.00060(9)
Sn1 0.0288(2) 0.01903(19) 0.02145(19) 0.00282(14) 0.00136(16) -0.00324(15)
Ge1 0.0319(3) 0.0234(3) 0.0240(3) 0.0042(2) 0.0045(3) 0.0029(2)
Br1 0.0495(4) 0.0272(3) 0.0360(3) 0.0099(3) 0.0118(3) -0.0057(3)
C1 0.035(3) 0.014(3) 0.040(3) -0.007(2) 0.001(3) 0.001(2)
C2 0.034(3) 0.029(3) 0.027(3) -0.013(2) 0.004(3) -0.003(3)
C3 0.044(4) 0.032(3) 0.022(3) -0.008(2) -0.003(3) -0.003(3)
C4 0.030(3) 0.024(3) 0.037(3) -0.009(3) -0.003(3) -0.004(2)
C5 0.037(4) 0.022(3) 0.038(4) -0.001(3) 0.002(3) -0.009(3)
C6 0.048(5) 0.014(3) 0.090(7) -0.017(4) -0.015(4) 0.009(3)
C7 0.069(6) 0.024(3) 0.054(5) 0.012(3) 0.016(4) 0.009(3)
C8 0.056(5) 0.035(4) 0.043(4) -0.001(3) -0.014(4) 0.025(3)
C9 0.053(5) 0.019(3) 0.090(6) 0.000(4) 0.036(5) 0.008(3)
C10 0.109(7) 0.026(4) 0.029(3) -0.001(3) 0.005(4) 0.037(4)
C11 0.031(3) 0.028(3) 0.032(3) 0.006(3) -0.006(3) 0.001(3)
C12 0.046(4) 0.054(5) 0.049(4) 0.018(4) 0.019(4) 0.007(4)
C13 0.037(4) 0.023(3) 0.037(3) 0.007(3) 0.007(3) 0.003(3)
C14 0.041(4) 0.038(4) 0.099(7) 0.010(4) 0.014(5) 0.007(3)
C15 0.055(5) 0.039(4) 0.022(3) -0.004(3) 0.011(3) -0.004(3)
C16 0.108(9) 0.124(10) 0.074(7) -0.058(7) 0.014(7) -0.038(8)

loop_
_atom_type_symbol
_atom_type_description
_atom_type_scat_dispersion_real
_atom_type_scat_dispersion_imag
_atom_type_scat_source
C C 0.0033 0.0016 'International Tables Vol C Tables 4.2.6.8 and 6.1.1.4'
H H 0.0000 0.0000 'International Tables Vol C Tables 4.2.6.8 and 6.1.1.4'
Ge Ge 0.1547 1.8001 'International Tables Vol C Tables 4.2.6.8 and 6.1.1.4'
Br Br -0.2901 2.4595 'International Tables Vol C Tables 4.2.6.8 and 6.1.1.4'
Sn Sn -0.6537 1.4246 'International Tables Vol C Tables 4.2.6.8 and 6.1.1.4'
W W -0.8490 6.8722 'International Tables Vol C Tables 4.2.6.8 and 6.1.1.4'

loop_
_geom_angle_atom_site_label_1
_geom_angle_atom_site_label_2
_geom_angle_atom_site_label_3
_geom_angle
_geom_angle_site_symmetry_1
_geom_angle_site_symmetry_3
_geom_angle_publ_flag
C8 W1 C9 37.0(3) . . ?
C8 W1 C7 34.9(3) . . ?
C9 W1 C7 60.1(3) . . ?
C8 W1 C1 141.0(3) . . ?
C9 W1 C1 147.0(2) . . ?
C7 W1 C1 143.6(3) . . ?
C8 W1 C2 112.6(2) . . ?
C9 W1 C2 144.0(3) . . ?
C7 W1 C2 107.2(2) . . ?
C1 W1 C2 36.6(2) . . ?
C8 W1 C3 81.6(2) . . ?
C9 W1 C3 108.4(3) . . ?
C7 W1 C3 92.1(3) . . ?
C1 W1 C3 60.3(2) . . ?
C2 W1 C3 35.7(2) . . ?
C8 W1 C10 59.7(3) . . ?
C9 W1 C10 36.1(3) . . ?
C7 W1 C10 59.3(3) . . ?
C1 W1 C10 156.0(2) . . ?
C2 W1 C10 165.7(3) . . ?
C3 W1 C10 141.1(2) . . ?
C8 W1 C5 117.7(3) . . ?
C9 W1 C5 110.4(2) . . ?
C7 W1 C5 147.3(3) . . ?
C1 W1 C5 36.5(2) . . ?
C2 W1 C5 60.4(2) . . ?
C3 W1 C5 59.7(2) . . ?
C10 W1 C5 133.3(3) . . ?
C8 W1 C4 85.1(3) . . ?
C9 W1 C4 92.7(3) . . ?
C7 W1 C4 112.2(3) . . ?
C1 W1 C4 59.6(2) . . ?
C2 W1 C4 59.2(2) . . ?
C3 W1 C4 35.6(2) . . ?
C10 W1 C4 127.9(3) . . ?
C5 W1 C4 35.1(2) . . ?
C8 W1 C6 57.9(3) . . ?
C9 W1 C6 59.2(3) . . ?
C7 W1 C6 34.8(3) . . ?
C1 W1 C6 153.6(2) . . ?
C2 W1 C6 130.9(3) . . ?
C3 W1 C6 126.5(3) . . ?
C10 W1 C6 35.2(3) . . ?
C5 W1 C6 168.4(3) . . ?
C4 W1 C6 143.1(3) . . ?
C8 W1 Ge1 125.5(2) . . ?
C9 W1 Ge1 88.6(2) . . ?
C7 W1 Ge1 131.3(2) . . ?
C1 W1 Ge1 82.58(16) . . ?
C2 W1 Ge1 118.54(16) . . ?
C3 W1 Ge1 135.07(16) . . ?
C10 W1 Ge1 73.43(17) . . ?
C5 W1 Ge1 75.46(16) . . ?
C4 W1 Ge1 105.06(16) . . ?
C6 W1 Ge1 98.1(2) . . ?
C8 W1 Sn1 125.9(2) . . ?
C9 W1 Sn1 130.5(2) . . ?
C7 W1 Sn1 91.1(2) . . ?
C1 W1 Sn1 79.76(16) . . ?
C2 W1 Sn1 79.54(16) . . ?
C3 W1 Sn1 112.26(16) . . ?
C10 W1 Sn1 95.4(2) . . ?
C5 W1 Sn1 113.78(16) . . ?
C4 W1 Sn1 136.66(15) . . ?
C6 W1 Sn1 74.24(19) . . ?
Ge1 W1 Sn1 82.017(17) . . ?
C13 Sn1 C15 106.1(3) . . ?
C13 Sn1 Br1 96.57(16) . . ?
C15 Sn1 Br1 96.89(17) . . ?
C13 Sn1 W1 121.19(17) . . ?
C15 Sn1 W1 121.94(18) . . ?
Br1 Sn1 W1 108.25(2) . . ?
C12 Ge1 C11 103.8(3) . . ?
C12 Ge1 W1 112.0(2) . . ?
C11 Ge1 W1 118.35(18) . . ?
C12 Ge1 H1 96.9(19) . . ?
C11 Ge1 H1 102.4(18) . . ?
W1 Ge1 H1 120.2(18) . . ?
C2 C1 C5 107.0(6) . . ?
C2 C1 W1 71.9(3) . . ?
C5 C1 W1 72.7(3) . . ?
C2 C1 H1A 126.3 . . ?
C5 C1 H1A 126.3 . . ?
W1 C1 H1A 126.3 . . ?
C3 C2 C1 108.0(5) . . ?
C3 C2 W1 72.4(3) . . ?
C1 C2 W1 71.5(3) . . ?
C3 C2 H2A 125.9 . . ?
C1 C2 H2A 125.9 . . ?
W1 C2 H2A 125.9 . . ?
C2 C3 C4 107.9(6) . . ?
C2 C3 W1 71.9(3) . . ?
C4 C3 W1 72.9(3) . . ?
C2 C3 H3A 125.9 . . ?
C4 C3 H3A 125.9 . . ?
W1 C3 H3A 125.9 . . ?
C5 C4 C3 109.7(6) . . ?
C5 C4 W1 72.3(3) . . ?
C3 C4 W1 71.5(3) . . ?
C5 C4 H4A 125.1 . . ?
C3 C4 H4A 125.1 . . ?
W1 C4 H4A 125.1 . . ?
C4 C5 C1 107.3(5) . . ?
C4 C5 W1 72.6(3) . . ?
C1 C5 W1 70.7(3) . . ?
C4 C5 H5A 126.2 . . ?
C1 C5 H5A 126.2 . . ?
W1 C5 H5A 126.2 . . ?
C7 C6 C10 109.6(7) . . ?
C7 C6 W1 71.0(4) . . ?
C10 C6 W1 71.8(4) . . ?
C7 C6 H6A 125.2 . . ?
C10 C6 H6A 125.2 . . ?
W1 C6 H6A 125.2 . . ?
C8 C7 C6 108.1(7) . . ?
C8 C7 W1 71.1(4) . . ?
C6 C7 W1 74.2(4) . . ?
C8 C7 H7A 125.8 . . ?
C6 C7 H7A 125.8 . . ?
W1 C7 H7A 125.8 . . ?
C7 C8 C9 109.4(7) . . ?
C7 C8 W1 74.0(4) . . ?
C9 C8 W1 71.8(4) . . ?
C7 C8 H8A 125.2 . . ?
C9 C8 H8A 125.2 . . ?
W1 C8 H8A 125.2 . . ?
C10 C9 C8 106.1(7) . . ?
C10 C9 W1 74.1(4) . . ?
C8 C9 W1 71.2(4) . . ?
C10 C9 H9A 126.6 . . ?
C8 C9 H9A 126.6 . . ?
W1 C9 H9A 126.6 . . ?
C6 C10 C9 106.8(7) . . ?
C6 C10 W1 73.0(4) . . ?
C9 C10 W1 69.8(4) . . ?
C6 C10 H10A 126.5 . . ?
C9 C10 H10A 126.5 . . ?
W1 C10 H10A 126.5 . . ?
Ge1 C11 H11A 109.5 . . ?
Ge1 C11 H11B 109.5 . . ?
H11A C11 H11B 109.5 . . ?
Ge1 C11 H11C 109.5 . . ?
H11A C11 H11C 109.5 . . ?
H11B C11 H11C 109.5 . . ?
Ge1 C12 H12A 109.5 . . ?
Ge1 C12 H12B 109.5 . . ?
H12A C12 H12B 109.5 . . ?
Ge1 C12 H12C 109.5 . . ?
H12A C12 H12C 109.5 . . ?
H12B C12 H12C 109.5 . . ?
C14 C13 Sn1 115.6(4) . . ?
C14 C13 H13A 108.4 . . ?
Sn1 C13 H13A 108.4 . . ?
C14 C13 H13B 108.4 . . ?
Sn1 C13 H13B 108.4 . . ?
H13A C13 H13B 107.4 . . ?
C13 C14 H14B 109.5 . . ?
C13 C14 H14C 109.5 . . ?
H14B C14 H14C 109.5 . . ?
C13 C14 H14D 109.5 . . ?
H14B C14 H14D 109.5 . . ?
H14C C14 H14D 109.5 . . ?
C16 C15 Sn1 122.3(6) . . ?
C16 C15 H15A 106.7 . . ?
Sn1 C15 H15A 106.7 . . ?
C16 C15 H15B 106.7 . . ?
Sn1 C15 H15B 106.7 . . ?
H15A C15 H15B 106.6 . . ?
C15 C16 H16C 109.5 . . ?
C15 C16 H16D 109.5 . . ?
H16C C16 H16D 109.5 . . ?
C15 C16 H16A 109.5 . . ?
H16C C16 H16A 109.5 . . ?
H16D C16 H16A 109.5 . . ?

loop_
_geom_bond_atom_site_label_1
_geom_bond_atom_site_label_2
_geom_bond_distance
_geom_bond_site_symmetry_2
_geom_bond_publ_flag
W1 C8 2.253(6) . ?
W1 C9 2.260(6) . ?
W1 C7 2.290(6) . ?
W1 C1 2.293(5) . ?
W1 C2 2.299(5) . ?
W1 C3 2.306(6) . ?
W1 C10 2.316(6) . ?
W1 C5 2.320(6) . ?
W1 C4 2.324(6) . ?
W1 C6 2.331(6) . ?
W1 Ge1 2.6196(6) . ?
W1 Sn1 2.7274(5) . ?
Sn1 C13 2.188(6) . ?
Sn1 C15 2.211(6) . ?
Sn1 Br1 2.6251(7) . ?
Ge1 C12 1.953(7) . ?
Ge1 C11 1.974(6) . ?
Ge1 H1 1.81(6) . ?
C1 C2 1.442(8) . ?
C1 C5 1.446(9) . ?
C1 H1A 1.0000 . ?
C2 C3 1.411(9) . ?
C2 H2A 1.0000 . ?
C3 C4 1.415(9) . ?
C3 H3A 1.0000 . ?
C4 C5 1.401(9) . ?
C4 H4A 1.0000 . ?
C5 H5A 1.0000 . ?
C6 C7 1.382(11) . ?
C6 C10 1.405(11) . ?
C6 H6A 1.0000 . ?
C7 C8 1.362(11) . ?
C7 H7A 1.0000 . ?
C8 C9 1.430(11) . ?
C8 H8A 1.0000 . ?
C9 C10 1.418(12) . ?
C9 H9A 1.0000 . ?
C10 H10A 1.0000 . ?
C11 H11A 0.9800 . ?
C11 H11B 0.9800 . ?
C11 H11C 0.9800 . ?
C12 H12A 0.9800 . ?
C12 H12B 0.9800 . ?
C12 H12C 0.9800 . ?
C13 C14 1.503(10) . ?
C13 H13A 0.9900 . ?
C13 H13B 0.9900 . ?
C14 H14B 0.9800 . ?
C14 H14C 0.9800 . ?
C14 H14D 0.9800 . ?
C15 C16 1.306(12) . ?
C15 H15A 0.9900 . ?
C15 H15B 0.9900 . ?
C16 H16C 0.9800 . ?
C16 H16D 0.9800 . ?
C16 H16A 0.9800 . ?
